data_7022542
loop_
_publ_author_name
'Clark, Lawrence'
'Deacon, Glen B.'
'Forsyth, Craig M.'
'Junk, Peter C.'
'Mountford, Philip'
'Townley, Josh P.'
'Wang, Jun'

_publ_section_title
;
 Synthesis and structures of calcium and strontium
 2,4-di-tert-butylphenolates and their reactivity towards the amine
 co-initiated ring-opening polymerisation of rac-lactide.
;
_journal_issue 25
_journal_name_full 'Dalton transactions (Cambridge, England : 2003)'
_journal_page_first 9294
_journal_page_last 9312
_journal_paper_doi 10.1039/c3dt00065f
_journal_volume 42
_journal_year 2013
_chemical_formula_moiety 'C76 H134 Ca2 O14'
_chemical_formula_sum 'C76 H134 Ca2 O14'
_chemical_formula_weight 1351.99
_chemical_melting_point '160C (dec. 220C)'
_chemical_name_systematic
;
?
;
_space_group_IT_number 15
_symmetry_cell_setting monoclinic
_symmetry_space_group_name_Hall '-C 2yc'
_symmetry_space_group_name_H-M 'C 1 2/c 1'
_atom_sites_solution_hydrogens geom
_atom_sites_solution_primary direct
_atom_sites_solution_secondary difmap
_audit_creation_method SHELXL-97
_cell_angle_alpha 90.00
_cell_angle_beta 112.206(4)
_cell_angle_gamma 90.00
_cell_formula_units_Z 4
_cell_length_a 24.136(3)
_cell_length_b 13.9781(14)
_cell_length_c 25.508(4)
_cell_measurement_reflns_used 7013
_cell_measurement_temperature 123(1)
_cell_measurement_theta_max 25
_cell_measurement_theta_min 1.98
_cell_volume 7967.5(18)
_computing_cell_refinement 'Bruker Apex2 v2.0 (Bruker AXS, 2005)'
_computing_data_collection 'Bruker Apex2 v2.0 (Bruker AXS, 2005)'
_computing_data_reduction 'Bruker Apex2 v2.0 (Bruker AXS, 2005)'
_computing_molecular_graphics 'X-Seed (Barbour, 2001)'
_computing_publication_material 'CIFTAB (Sheldrick, 1997)'
_computing_structure_refinement 'SHELXL-97 (Sheldrick, 1997)'
_computing_structure_solution 'SHELXS-97 (Sheldrick, 1990)'
_diffrn_ambient_temperature 123(1)
_diffrn_measured_fraction_theta_full 0.998
_diffrn_measured_fraction_theta_max 0.998
_diffrn_measurement_device_type 'Bruker X8 Apex II CCD'
_diffrn_measurement_method 'phi and omega scans'
_diffrn_radiation_monochromator graphite
_diffrn_radiation_source 'fine-focus sealed tube'
_diffrn_radiation_type MoK\a
_diffrn_radiation_wavelength 0.71073
_diffrn_reflns_av_R_equivalents 0.0720
_diffrn_reflns_av_sigmaI/netI 0.0795
_diffrn_reflns_limit_h_max 28
_diffrn_reflns_limit_h_min -26
_diffrn_reflns_limit_k_max 16
_diffrn_reflns_limit_k_min -12
_diffrn_reflns_limit_l_max 25
_diffrn_reflns_limit_l_min -30
_diffrn_reflns_number 24237
_diffrn_reflns_theta_full 25.00
_diffrn_reflns_theta_max 25.00
_diffrn_reflns_theta_min 1.98
_exptl_absorpt_coefficient_mu 0.200
_exptl_absorpt_correction_T_max 0.9802
_exptl_absorpt_correction_T_min 0.9610
_exptl_absorpt_correction_type multi-scan
_exptl_absorpt_process_details SADABS
_exptl_crystal_colour colorless
_exptl_crystal_density_diffrn 1.127
_exptl_crystal_density_method 'not measured'
_exptl_crystal_description block
_exptl_crystal_F_000 2968
_exptl_crystal_size_max 0.20
_exptl_crystal_size_mid 0.20
_exptl_crystal_size_min 0.10
_refine_diff_density_max 0.711
_refine_diff_density_min -0.483
_refine_diff_density_rms 0.068
_refine_ls_extinction_expression Fc^*^=kFc[1+0.001xFc^2^\l^3^/sin(2\q)]^-1/4^
_refine_ls_extinction_method SHELXL
_refine_ls_goodness_of_fit_ref 1.069
_refine_ls_hydrogen_treatment constr
_refine_ls_matrix_type full
_refine_ls_number_parameters 462
_refine_ls_number_reflns 7013
_refine_ls_number_restraints 127
_refine_ls_restrained_S_all 1.191
_refine_ls_R_factor_all 0.1104
_refine_ls_R_factor_gt 0.0719
_refine_ls_shift/su_max 0.001
_refine_ls_shift/su_mean 0.000
_refine_ls_structure_factor_coef Fsqd
_refine_ls_weighting_details 'calc w=1/[\s^2^(Fo^2^)+(0.2000P)^2^+0.0000P] where P=(Fo^2^+2Fc^2^)/3'
_refine_ls_weighting_scheme calc
_refine_ls_wR_factor_gt 0.1760
_refine_ls_wR_factor_ref 0.1994
_reflns_number_gt 4580
_reflns_number_total 7013
_reflns_threshold_expression >2sigma(I)
_cod_data_source_file c3dt00065f.txt
_cod_data_source_block '[Ca2L4(dme)4(dme)].CIF'
_cod_depositor_comments
;
The following automatic conversions were performed:

'_exptl_absorpt_correction_type' value 'Multi-scan' changed to
'multi-scan' according to
/home/saulius/struct/CIF-dictionaries/cif_core.dic dictionary named
'cif_core.dic' version 2.4.2 from 2011-04-26.

Automatic conversion script
Id: cif_fix_values 1891 2012-01-12 08:04:46Z andrius 
;
_cod_original_cell_volume 7967.5(17)
_cod_original_sg_symbol_H-M C2/c
_cod_database_code 7022542

loop_
_symmetry_equiv_pos_as_xyz
'x, y, z'
'-x, y, -z+1/2'
'x+1/2, y+1/2, z'
'-x+1/2, y+1/2, -z+1/2'
'-x, -y, -z'
'x, -y, z-1/2'
'-x+1/2, -y+1/2, -z'
'x+1/2, -y+1/2, z-1/2'

loop_
_atom_site_label
_atom_site_type_symbol
_atom_site_fract_x
_atom_site_fract_y
_atom_site_fract_z
_atom_site_U_iso_or_equiv
_atom_site_adp_type
_atom_site_occupancy
_atom_site_symmetry_multiplicity
_atom_site_calc_flag
_atom_site_refinement_flags
_atom_site_disorder_assembly
_atom_site_disorder_group
Ca1 Ca 0.29260(3) 0.80478(6) 0.15953(3) 0.0226(2) Uani 1 1 d . B .
O1 O 0.36201(12) 0.8178(2) 0.12403(12) 0.0333(7) Uani 1 1 d . . .
C1 C 0.40738(17) 0.7948(3) 0.11036(16) 0.0247(9) Uani 1 1 d . . .
O2 O 0.21880(12) 0.7897(2) 0.19175(11) 0.0303(7) Uani 1 1 d . . .
C2 C 0.44259(16) 0.8627(3) 0.09568(16) 0.0221(9) Uani 1 1 d . . .
O3 O 0.2928(2) 0.6250(2) 0.16627(17) 0.0647(12) Uani 1 1 d U B .
C3 C 0.48779(17) 0.8298(3) 0.07922(16) 0.0274(9) Uani 1 1 d . . .
H3 H 0.5107 0.8762 0.0690 0.033 Uiso 1 1 calc R . .
O4 O 0.37787(17) 0.7370(4) 0.24112(18) 0.0833(15) Uani 1 1 d DU . .
C4 C 0.5019(2) 0.7343(3) 0.07656(17) 0.0332(10) Uani 1 1 d . A .
O5 O 0.33399(14) 0.9385(2) 0.23025(14) 0.0460(9) Uani 1 1 d U . .
C5 C 0.4685(2) 0.6683(3) 0.09262(18) 0.0359(11) Uani 1 1 d . . .
H5 H 0.4772 0.6021 0.0926 0.043 Uiso 1 1 calc R . .
O6 O 0.25104(17) 0.9655(2) 0.12531(14) 0.0549(10) Uani 1 1 d U . .
C6 C 0.4224(2) 0.6979(3) 0.10874(17) 0.0327(10) Uani 1 1 d . . .
H6 H 0.4001 0.6508 0.1191 0.039 Uiso 1 1 calc R . .
O7 O 0.22823(13) 0.7630(2) 0.06163(12) 0.0406(8) Uani 1 1 d . . .
C7 C 0.43021(17) 0.9701(3) 0.09630(17) 0.0269(9) Uani 1 1 d . . .
C8 C 0.4342(2) 1.0007(3) 0.15498(18) 0.0353(11) Uani 1 1 d . . .
H8A H 0.4263 1.0695 0.1549 0.053 Uiso 1 1 calc R . .
H8B H 0.4743 0.9869 0.1828 0.053 Uiso 1 1 calc R . .
H8C H 0.4045 0.9655 0.1650 0.053 Uiso 1 1 calc R . .
C9 C 0.3678(2) 0.9912(3) 0.0526(2) 0.0431(12) Uani 1 1 d . . .
H9A H 0.3584 1.0590 0.0546 0.065 Uiso 1 1 calc R . .
H9B H 0.3384 0.9517 0.0606 0.065 Uiso 1 1 calc R . .
H9C H 0.3667 0.9764 0.0147 0.065 Uiso 1 1 calc R . .
C10 C 0.4750(2) 1.0310(3) 0.0817(2) 0.0476(13) Uani 1 1 d . . .
H10A H 0.4721 1.0157 0.0432 0.071 Uiso 1 1 calc R . .
H10B H 0.5156 1.0174 0.1086 0.071 Uiso 1 1 calc R . .
H10C H 0.4660 1.0989 0.0838 0.071 Uiso 1 1 calc R . .
C11 C 0.5522(2) 0.7032(4) 0.05769(19) 0.0449(13) Uani 1 1 d D . .
C12 C 0.5853(4) 0.7963(6) 0.0438(4) 0.072(2) Uani 0.80 1 d PU A 1
H12A H 0.6183 0.7749 0.0331 0.108 Uiso 0.80 1 calc PR A 1
H12B H 0.6012 0.8370 0.0775 0.108 Uiso 0.80 1 calc PR A 1
H12C H 0.5565 0.8327 0.0126 0.108 Uiso 0.80 1 calc PR A 1
C13 C 0.6041(2) 0.6673(5) 0.1073(3) 0.0706(18) Uani 1 1 d D A .
H13A H 0.5934 0.6068 0.1204 0.106 Uiso 1 1 calc R . .
H13B H 0.6148 0.7146 0.1379 0.106 Uiso 1 1 calc R . .
H13C H 0.6383 0.6571 0.0962 0.106 Uiso 1 1 calc R . .
C14 C 0.5322(4) 0.6489(9) 0.0074(4) 0.104(3) Uani 0.80 1 d PU A 1
H14A H 0.5006 0.6840 -0.0224 0.156 Uiso 0.80 1 calc PR A 1
H14B H 0.5164 0.5875 0.0141 0.156 Uiso 0.80 1 calc PR A 1
H14C H 0.5657 0.6375 -0.0046 0.156 Uiso 0.80 1 calc PR A 1
C15 C 0.20757(17) 0.8002(3) 0.23794(16) 0.0227(9) Uani 1 1 d . . .
C16 C 0.14915(17) 0.8137(3) 0.23806(16) 0.0225(8) Uani 1 1 d . . .
C17 C 0.14339(17) 0.8270(3) 0.28972(17) 0.0240(9) Uani 1 1 d . . .
H17 H 0.1042 0.8357 0.2893 0.029 Uiso 1 1 calc R . .
C18 C 0.19078(18) 0.8284(3) 0.34211(16) 0.0230(9) Uani 1 1 d . . .
C19 C 0.24675(18) 0.8123(3) 0.34148(17) 0.0274(9) Uani 1 1 d . . .
H19 H 0.2805 0.8106 0.3762 0.033 Uiso 1 1 calc R . .
C20 C 0.25470(18) 0.7987(3) 0.29094(17) 0.0275(9) Uani 1 1 d . . .
H20 H 0.2941 0.7877 0.2923 0.033 Uiso 1 1 calc R . .
C21 C 0.09471(18) 0.8141(3) 0.18266(17) 0.0303(10) Uani 1 1 d . . .
C22 C 0.0910(2) 0.7182(3) 0.15232(19) 0.0389(11) Uani 1 1 d . . .
H22A H 0.1281 0.7076 0.1459 0.058 Uiso 1 1 calc R . .
H22B H 0.0570 0.7193 0.1159 0.058 Uiso 1 1 calc R . .
H22C H 0.0856 0.6664 0.1758 0.058 Uiso 1 1 calc R . .
C23 C 0.0360(2) 0.8283(5) 0.1910(2) 0.0593(16) Uani 1 1 d . . .
H23A H 0.0311 0.7772 0.2152 0.089 Uiso 1 1 calc R . .
H23B H 0.0026 0.8265 0.1542 0.089 Uiso 1 1 calc R . .
H23C H 0.0365 0.8904 0.2090 0.089 Uiso 1 1 calc R . .
C24 C 0.1004(2) 0.8963(3) 0.14563(19) 0.0423(12) Uani 1 1 d . . .
H24A H 0.0990 0.9574 0.1639 0.063 Uiso 1 1 calc R . .
H24B H 0.0674 0.8934 0.1086 0.063 Uiso 1 1 calc R . .
H24C H 0.1386 0.8909 0.1405 0.063 Uiso 1 1 calc R . .
C25 C 0.1790(2) 0.8446(3) 0.39631(17) 0.0311(10) Uani 1 1 d . . .
C26 C 0.1425(2) 0.9353(3) 0.3921(2) 0.0389(11) Uani 1 1 d . . .
H26A H 0.1649 0.9907 0.3871 0.058 Uiso 1 1 calc R . .
H26B H 0.1347 0.9432 0.4269 0.058 Uiso 1 1 calc R . .
H26C H 0.1044 0.9303 0.3596 0.058 Uiso 1 1 calc R . .
C27 C 0.1447(2) 0.7587(3) 0.4057(2) 0.0442(12) Uani 1 1 d U . .
H27A H 0.1060 0.7535 0.3740 0.066 Uiso 1 1 calc R . .
H27B H 0.1381 0.7673 0.4410 0.066 Uiso 1 1 calc R . .
H27C H 0.1679 0.7003 0.4080 0.066 Uiso 1 1 calc R . .
C28 C 0.2375(2) 0.8538(4) 0.44820(19) 0.0467(13) Uani 1 1 d U . .
H28A H 0.2607 0.7947 0.4529 0.070 Uiso 1 1 calc R . .
H28B H 0.2283 0.8649 0.4820 0.070 Uiso 1 1 calc R . .
H28C H 0.2608 0.9077 0.4428 0.070 Uiso 1 1 calc R . .
C29 C 0.2359(3) 0.5792(5) 0.1434(3) 0.086(2) Uani 1 1 d U . .
H29A H 0.2410 0.5102 0.1504 0.129 Uiso 1 1 calc R . .
H29B H 0.2178 0.5910 0.1026 0.129 Uiso 1 1 calc R . .
H29C H 0.2099 0.6049 0.1616 0.129 Uiso 1 1 calc R . .
C30 C 0.3255(4) 0.5958(4) 0.2227(3) 0.085(2) Uani 1 1 d U . .
H30A H 0.3047 0.6176 0.2474 0.102 Uiso 1 1 calc R B .
H30B H 0.3279 0.5251 0.2245 0.102 Uiso 1 1 calc R . .
C31 C 0.3814(4) 0.6331(6) 0.2412(3) 0.097(2) Uani 1 1 d DU B .
H31A H 0.4020 0.6121 0.2162 0.117 Uiso 1 1 calc R . .
H31B H 0.4047 0.6100 0.2800 0.117 Uiso 1 1 calc R . .
C32 C 0.4387(3) 0.7586(8) 0.2489(4) 0.043(2) Uani 0.50 1 d PDU B 1
H32A H 0.4645 0.7501 0.2888 0.064 Uiso 0.50 1 calc PR B 1
H32B H 0.4412 0.8250 0.2377 0.064 Uiso 0.50 1 calc PR B 1
H32C H 0.4517 0.7155 0.2255 0.064 Uiso 0.50 1 calc PR B 1
C33 C 0.3795(3) 0.9358(5) 0.2853(3) 0.091(2) Uani 1 1 d . B .
H33A H 0.4157 0.9665 0.2846 0.136 Uiso 1 1 calc R . .
H33B H 0.3883 0.8692 0.2975 0.136 Uiso 1 1 calc R . .
H33C H 0.3659 0.9701 0.3117 0.136 Uiso 1 1 calc R . .
C34 C 0.3096(3) 1.0296(4) 0.2159(2) 0.0610(16) Uani 1 1 d U B .
H34A H 0.3040 1.0584 0.2489 0.073 Uiso 1 1 calc R . .
H34B H 0.3381 1.0703 0.2064 0.073 Uiso 1 1 calc R . .
C35 C 0.2553(3) 1.0283(4) 0.1703(3) 0.082(2) Uani 1 1 d U B .
H35A H 0.2465 1.0940 0.1549 0.098 Uiso 1 1 calc R . .
H35B H 0.2237 1.0107 0.1845 0.098 Uiso 1 1 calc R . .
C36 C 0.2206(3) 0.9980(5) 0.0719(3) 0.0743(19) Uani 1 1 d U B .
H36A H 0.1786 1.0088 0.0664 0.111 Uiso 1 1 calc R . .
H36B H 0.2227 0.9505 0.0445 0.111 Uiso 1 1 calc R . .
H36C H 0.2383 1.0582 0.0662 0.111 Uiso 1 1 calc R . .
C37 C 0.1642(2) 0.7661(5) 0.0408(2) 0.0664(17) Uani 1 1 d U B .
H37A H 0.1492 0.8075 0.0073 0.100 Uiso 1 1 calc R . .
H37B H 0.1514 0.7914 0.0702 0.100 Uiso 1 1 calc R . .
H37C H 0.1481 0.7014 0.0304 0.100 Uiso 1 1 calc R . .
C38 C 0.2512(2) 0.7169(4) 0.02374(19) 0.0435(12) Uani 1 1 d U . .
H38A H 0.2274 0.6588 0.0078 0.052 Uiso 1 1 calc R . .
H38B H 0.2931 0.6970 0.0450 0.052 Uiso 1 1 calc R . .
C12A C 0.5420(13) 0.7531(14) 0.0034(9) 0.054(7) Uani 0.20 1 d PDU A 2
H12D H 0.5740 0.7363 -0.0098 0.081 Uiso 0.20 1 calc PR A 2
H12E H 0.5420 0.8224 0.0092 0.081 Uiso 0.20 1 calc PR A 2
H12F H 0.5033 0.7335 -0.0250 0.081 Uiso 0.20 1 calc PR A 2
C14A C 0.5284(7) 0.5877(10) 0.0293(6) 0.021(4) Uani 0.20 1 d PDU A 2
H14D H 0.4875 0.5914 0.0010 0.032 Uiso 0.20 1 calc PR A 2
H14E H 0.5295 0.5442 0.0597 0.032 Uiso 0.20 1 calc PR A 2
H14F H 0.5551 0.5638 0.0113 0.032 Uiso 0.20 1 calc PR A 2
C32A C 0.4218(6) 0.8246(10) 0.2663(6) 0.084(4) Uani 0.50 1 d PDU B 2
H32D H 0.4513 0.8075 0.3037 0.127 Uiso 0.50 1 calc PR B 2
H32E H 0.3988 0.8803 0.2698 0.127 Uiso 0.50 1 calc PR B 2
H32F H 0.4426 0.8401 0.2410 0.127 Uiso 0.50 1 calc PR B 2

loop_
_atom_site_aniso_label
_atom_site_aniso_U_11
_atom_site_aniso_U_22
_atom_site_aniso_U_33
_atom_site_aniso_U_23
_atom_site_aniso_U_13
_atom_site_aniso_U_12
Ca1 0.0249(4) 0.0249(4) 0.0214(4) -0.0018(3) 0.0126(3) 0.0004(3)
O1 0.0288(16) 0.0405(18) 0.0381(17) -0.0111(14) 0.0212(14) -0.0093(13)
C1 0.024(2) 0.031(2) 0.021(2) -0.0036(17) 0.0107(17) -0.0029(18)
O2 0.0296(16) 0.0402(17) 0.0282(16) -0.0102(13) 0.0191(13) -0.0054(13)
C2 0.018(2) 0.025(2) 0.021(2) -0.0007(16) 0.0051(17) 0.0010(16)
O3 0.114(3) 0.0344(19) 0.081(3) 0.0115(18) 0.076(3) 0.017(2)
C3 0.023(2) 0.036(2) 0.024(2) 0.0068(18) 0.0082(18) 0.0036(18)
O4 0.051(2) 0.120(4) 0.072(3) 0.059(3) 0.014(2) 0.006(2)
C4 0.039(3) 0.042(3) 0.019(2) 0.0068(19) 0.011(2) 0.019(2)
O5 0.047(2) 0.0331(18) 0.044(2) -0.0098(15) 0.0010(16) -0.0082(15)
C5 0.052(3) 0.029(2) 0.026(2) -0.0010(18) 0.013(2) 0.012(2)
O6 0.089(3) 0.0405(19) 0.0369(19) 0.0108(15) 0.0262(19) 0.0286(18)
C6 0.047(3) 0.025(2) 0.027(2) 0.0017(18) 0.015(2) -0.005(2)
O7 0.0303(17) 0.069(2) 0.0278(17) -0.0206(15) 0.0167(14) -0.0112(15)
C7 0.024(2) 0.021(2) 0.033(2) -0.0046(17) 0.0069(18) -0.0029(17)
C8 0.037(3) 0.029(2) 0.036(3) -0.011(2) 0.010(2) -0.005(2)
C9 0.042(3) 0.028(2) 0.043(3) -0.006(2) -0.002(2) 0.011(2)
C10 0.059(3) 0.034(3) 0.053(3) 0.001(2) 0.025(3) -0.013(2)
C11 0.044(3) 0.065(3) 0.030(3) 0.011(2) 0.017(2) 0.033(3)
C12 0.069(5) 0.090(5) 0.084(5) 0.025(4) 0.058(4) 0.022(4)
C13 0.042(3) 0.102(5) 0.073(4) 0.007(4) 0.027(3) 0.022(3)
C14 0.084(6) 0.152(8) 0.097(6) -0.071(6) 0.059(5) -0.022(6)
C15 0.028(2) 0.018(2) 0.026(2) -0.0054(16) 0.0149(18) -0.0037(17)
C16 0.025(2) 0.022(2) 0.023(2) -0.0015(16) 0.0108(17) -0.0003(17)
C17 0.021(2) 0.026(2) 0.030(2) -0.0033(17) 0.0153(18) -0.0026(16)
C18 0.035(2) 0.0148(19) 0.023(2) 0.0001(15) 0.0160(19) -0.0011(16)
C19 0.028(2) 0.024(2) 0.027(2) -0.0009(17) 0.0074(18) 0.0021(18)
C20 0.021(2) 0.032(2) 0.033(2) -0.0063(19) 0.0140(18) 0.0015(18)
C21 0.023(2) 0.041(3) 0.027(2) -0.0039(19) 0.0098(18) 0.0001(19)
C22 0.037(3) 0.041(3) 0.034(3) -0.009(2) 0.008(2) -0.013(2)
C23 0.022(2) 0.108(5) 0.041(3) -0.008(3) 0.004(2) 0.008(3)
C24 0.053(3) 0.033(3) 0.029(2) -0.002(2) 0.003(2) 0.005(2)
C25 0.043(3) 0.029(2) 0.026(2) 0.0027(18) 0.019(2) 0.001(2)
C26 0.056(3) 0.034(3) 0.039(3) -0.002(2) 0.031(2) 0.002(2)
C27 0.063(3) 0.043(3) 0.040(3) 0.005(2) 0.034(3) -0.005(2)
C28 0.061(3) 0.053(3) 0.028(3) -0.004(2) 0.019(2) -0.001(3)
C29 0.108(4) 0.055(3) 0.126(5) -0.006(3) 0.080(4) -0.008(3)
C30 0.163(5) 0.044(3) 0.067(4) 0.013(3) 0.064(4) 0.025(3)
C31 0.125(5) 0.122(5) 0.057(3) 0.027(3) 0.047(3) 0.078(4)
C32 0.025(5) 0.080(6) 0.023(4) -0.002(4) 0.009(4) 0.029(4)
C33 0.080(5) 0.081(5) 0.069(5) -0.002(4) -0.020(4) -0.025(4)
C34 0.088(4) 0.043(3) 0.060(4) -0.016(3) 0.037(3) 0.009(3)
C35 0.096(5) 0.049(3) 0.076(4) -0.020(3) 0.003(4) 0.028(3)
C36 0.091(4) 0.076(4) 0.067(4) 0.032(3) 0.042(3) 0.044(3)
C37 0.034(3) 0.128(5) 0.042(3) -0.028(3) 0.020(2) -0.015(3)
C38 0.041(3) 0.063(3) 0.035(3) -0.024(2) 0.024(2) -0.016(2)
C12A 0.070(11) 0.060(11) 0.049(10) 0.005(8) 0.043(9) 0.013(9)
C14A 0.022(6) 0.023(6) 0.024(6) -0.009(5) 0.014(5) 0.004(5)
C32A 0.067(7) 0.094(8) 0.077(8) 0.012(7) 0.010(6) -0.012(7)

loop_
_atom_type_symbol
_atom_type_description
_atom_type_scat_dispersion_real
_atom_type_scat_dispersion_imag
_atom_type_scat_source
C C 0.0033 0.0016 'International Tables Vol C Tables 4.2.6.8 and 6.1.1.4'
H H 0.0000 0.0000 'International Tables Vol C Tables 4.2.6.8 and 6.1.1.4'
O O 0.0106 0.0060 'International Tables Vol C Tables 4.2.6.8 and 6.1.1.4'
Ca Ca 0.2262 0.3064 'International Tables Vol C Tables 4.2.6.8 and 6.1.1.4'

loop_
_geom_angle_atom_site_label_1
_geom_angle_atom_site_label_2
_geom_angle_atom_site_label_3
_geom_angle
_geom_angle_site_symmetry_1
_geom_angle_site_symmetry_3
O1 Ca1 O2 177.34(11) . .
O1 Ca1 O7 83.59(10) . .
O2 Ca1 O7 93.75(10) . .
O1 Ca1 O6 92.87(12) . .
O2 Ca1 O6 86.70(12) . .
O7 Ca1 O6 80.90(12) . .
O1 Ca1 O4 81.83(13) . .
O2 Ca1 O4 100.26(12) . .
O7 Ca1 O4 139.59(15) . .
O6 Ca1 O4 137.18(15) . .
O1 Ca1 O3 97.41(11) . .
O2 Ca1 O3 82.05(11) . .
O7 Ca1 O3 79.42(13) . .
O6 Ca1 O3 156.59(14) . .
O4 Ca1 O3 65.47(16) . .
O1 Ca1 O5 94.37(11) . .
O2 Ca1 O5 87.84(11) . .
O7 Ca1 O5 145.86(11) . .
O6 Ca1 O5 65.13(11) . .
O4 Ca1 O5 72.92(15) . .
O3 Ca1 O5 134.37(13) . .
C1 O1 Ca1 159.5(3) . .
O1 C1 C6 119.7(4) . .
O1 C1 C2 123.5(4) . .
C6 C1 C2 116.8(4) . .
C15 O2 Ca1 141.5(2) . .
C3 C2 C1 118.5(4) . .
C3 C2 C7 120.4(3) . .
C1 C2 C7 121.1(3) . .
C30 O3 C29 111.5(5) . .
C30 O3 Ca1 110.1(3) . .
C29 O3 Ca1 116.4(4) . .
C4 C3 C2 124.8(4) . .
C4 C3 H3 117.6 . .
C2 C3 H3 117.6 . .
C32 O4 C31 98.9(6) . .
C32 O4 C32A 44.8(6) . .
C31 O4 C32A 137.7(7) . .
C32 O4 Ca1 120.9(4) . .
C31 O4 Ca1 114.1(4) . .
C32A O4 Ca1 105.0(6) . .
C5 C4 C3 116.4(4) . .
C5 C4 C11 121.6(4) . .
C3 C4 C11 122.0(4) . .
C34 O5 C33 112.1(4) . .
C34 O5 Ca1 118.4(3) . .
C33 O5 Ca1 129.5(3) . .
C4 C5 C6 120.8(4) . .
C4 C5 H5 119.6 . .
C6 C5 H5 119.6 . .
C36 O6 C35 116.8(4) . .
C36 O6 Ca1 130.5(3) . .
C35 O6 Ca1 112.3(3) . .
C5 C6 C1 122.7(4) . .
C5 C6 H6 118.6 . .
C1 C6 H6 118.6 . .
C37 O7 C38 113.6(3) . .
C37 O7 Ca1 123.3(3) . .
C38 O7 Ca1 122.2(3) . .
C8 C7 C9 110.0(4) . .
C8 C7 C10 107.2(3) . .
C9 C7 C10 107.9(4) . .
C8 C7 C2 110.2(3) . .
C9 C7 C2 108.9(3) . .
C10 C7 C2 112.6(3) . .
C7 C8 H8A 109.5 . .
C7 C8 H8B 109.5 . .
H8A C8 H8B 109.5 . .
C7 C8 H8C 109.5 . .
H8A C8 H8C 109.5 . .
H8B C8 H8C 109.5 . .
C7 C9 H9A 109.5 . .
C7 C9 H9B 109.5 . .
H9A C9 H9B 109.5 . .
C7 C9 H9C 109.5 . .
H9A C9 H9C 109.5 . .
H9B C9 H9C 109.5 . .
C7 C10 H10A 109.5 . .
C7 C10 H10B 109.5 . .
H10A C10 H10B 109.5 . .
C7 C10 H10C 109.5 . .
H10A C10 H10C 109.5 . .
H10B C10 H10C 109.5 . .
C14 C11 C12A 61.6(9) . .
C14 C11 C13 118.8(6) . .
C12A C11 C13 137.6(12) . .
C14 C11 C4 113.6(5) . .
C12A C11 C4 106.8(10) . .
C13 C11 C4 109.9(4) . .
C14 C11 C12 105.0(6) . .
C12A C11 C12 49.2(10) . .
C13 C11 C12 97.3(5) . .
C4 C11 C12 110.7(4) . .
C14 C11 C14A 36.1(7) . .
C12A C11 C14A 97.6(8) . .
C13 C11 C14A 94.6(6) . .
C4 C11 C14A 102.4(7) . .
C12 C11 C14A 138.2(7) . .
C11 C12 H12A 109.5 . .
C11 C12 H12B 109.5 . .
C11 C12 H12C 109.5 . .
C11 C13 H13A 109.5 . .
C11 C13 H13B 109.5 . .
H13A C13 H13B 109.5 . .
C11 C13 H13C 109.5 . .
H13A C13 H13C 109.5 . .
H13B C13 H13C 109.5 . .
C11 C14 H14A 109.5 . .
C11 C14 H14B 109.5 . .
C11 C14 H14C 109.5 . .
O2 C15 C20 119.8(3) . .
O2 C15 C16 123.9(4) . .
C20 C15 C16 116.3(3) . .
C17 C16 C15 118.3(4) . .
C17 C16 C21 121.3(3) . .
C15 C16 C21 120.4(3) . .
C16 C17 C18 124.9(4) . .
C16 C17 H17 117.6 . .
C18 C17 H17 117.6 . .
C19 C18 C17 116.1(4) . .
C19 C18 C25 123.6(4) . .
C17 C18 C25 120.2(4) . .
C18 C19 C20 121.0(4) . .
C18 C19 H19 119.5 . .
C20 C19 H19 119.5 . .
C19 C20 C15 123.3(4) . .
C19 C20 H20 118.4 . .
C15 C20 H20 118.4 . .
C16 C21 C23 113.1(3) . .
C16 C21 C24 109.2(3) . .
C23 C21 C24 107.1(4) . .
C16 C21 C22 109.3(3) . .
C23 C21 C22 107.7(4) . .
C24 C21 C22 110.3(4) . .
C21 C22 H22A 109.5 . .
C21 C22 H22B 109.5 . .
H22A C22 H22B 109.5 . .
C21 C22 H22C 109.5 . .
H22A C22 H22C 109.5 . .
H22B C22 H22C 109.5 . .
C21 C23 H23A 109.5 . .
C21 C23 H23B 109.5 . .
H23A C23 H23B 109.5 . .
C21 C23 H23C 109.5 . .
H23A C23 H23C 109.5 . .
H23B C23 H23C 109.5 . .
C21 C24 H24A 109.5 . .
C21 C24 H24B 109.5 . .
H24A C24 H24B 109.5 . .
C21 C24 H24C 109.5 . .
H24A C24 H24C 109.5 . .
H24B C24 H24C 109.5 . .
C26 C25 C27 109.3(4) . .
C26 C25 C18 111.1(3) . .
C27 C25 C18 108.8(3) . .
C26 C25 C28 108.1(4) . .
C27 C25 C28 107.9(4) . .
C18 C25 C28 111.6(4) . .
C25 C26 H26A 109.5 . .
C25 C26 H26B 109.5 . .
H26A C26 H26B 109.5 . .
C25 C26 H26C 109.5 . .
H26A C26 H26C 109.5 . .
H26B C26 H26C 109.5 . .
C25 C27 H27A 109.5 . .
C25 C27 H27B 109.5 . .
H27A C27 H27B 109.5 . .
C25 C27 H27C 109.5 . .
H27A C27 H27C 109.5 . .
H27B C27 H27C 109.5 . .
C25 C28 H28A 109.5 . .
C25 C28 H28B 109.5 . .
H28A C28 H28B 109.5 . .
C25 C28 H28C 109.5 . .
H28A C28 H28C 109.5 . .
H28B C28 H28C 109.5 . .
O3 C29 H29A 109.5 . .
O3 C29 H29B 109.5 . .
H29A C29 H29B 109.5 . .
O3 C29 H29C 109.5 . .
H29A C29 H29C 109.5 . .
H29B C29 H29C 109.5 . .
C31 C30 O3 110.0(6) . .
C31 C30 H30A 109.7 . .
O3 C30 H30A 109.7 . .
C31 C30 H30B 109.7 . .
O3 C30 H30B 109.7 . .
H30A C30 H30B 108.2 . .
C30 C31 O4 109.6(5) . .
C30 C31 H31A 109.8 . .
O4 C31 H31A 109.8 . .
C30 C31 H31B 109.8 . .
O4 C31 H31B 109.8 . .
H31A C31 H31B 108.2 . .
O4 C32 H32A 109.5 . .
O4 C32 H32B 109.5 . .
O4 C32 H32C 109.5 . .
O5 C33 H33A 109.5 . .
O5 C33 H33B 109.5 . .
H33A C33 H33B 109.5 . .
O5 C33 H33C 109.5 . .
H33A C33 H33C 109.5 . .
H33B C33 H33C 109.5 . .
C35 C34 O5 112.4(5) . .
C35 C34 H34A 109.1 . .
O5 C34 H34A 109.1 . .
C35 C34 H34B 109.1 . .
O5 C34 H34B 109.1 . .
H34A C34 H34B 107.9 . .
C34 C35 O6 116.3(5) . .
C34 C35 H35A 108.2 . .
O6 C35 H35A 108.2 . .
C34 C35 H35B 108.2 . .
O6 C35 H35B 108.2 . .
H35A C35 H35B 107.4 . .
O6 C36 H36A 109.5 . .
O6 C36 H36B 109.5 . .
H36A C36 H36B 109.5 . .
O6 C36 H36C 109.5 . .
H36A C36 H36C 109.5 . .
H36B C36 H36C 109.5 . .
O7 C37 H37A 109.5 . .
O7 C37 H37B 109.5 . .
H37A C37 H37B 109.5 . .
O7 C37 H37C 109.5 . .
H37A C37 H37C 109.5 . .
H37B C37 H37C 109.5 . .
O7 C38 C38 111.0(5) . 7_565
O7 C38 H38A 109.4 . .
C38 C38 H38A 109.4 7_565 .
O7 C38 H38B 109.4 . .
C38 C38 H38B 109.4 7_565 .
H38A C38 H38B 108.0 . .
C11 C12A H12D 109.5 . .
C11 C12A H12E 109.5 . .
H12D C12A H12E 109.5 . .
C11 C12A H12F 109.5 . .
H12D C12A H12F 109.5 . .
H12E C12A H12F 109.5 . .
C11 C14A H14D 109.5 . .
C11 C14A H14E 109.5 . .
H14D C14A H14E 109.5 . .
C11 C14A H14F 109.5 . .
H14D C14A H14F 109.5 . .
H14E C14A H14F 109.5 . .
O4 C32A H32D 109.5 . .
O4 C32A H32E 109.5 . .
H32D C32A H32E 109.5 . .
O4 C32A H32F 109.5 . .
H32D C32A H32F 109.5 . .
H32E C32A H32F 109.5 . .

loop_
_geom_bond_atom_site_label_1
_geom_bond_atom_site_label_2
_geom_bond_distance
_geom_bond_site_symmetry_2
Ca1 O1 2.192(3) .
Ca1 O2 2.236(3) .
Ca1 O7 2.462(3) .
Ca1 O6 2.481(3) .
Ca1 O4 2.495(4) .
Ca1 O3 2.518(3) .
Ca1 O5 2.526(3) .
O1 C1 1.309(5) .
C1 C6 1.407(6) .
C1 C2 1.416(5) .
O2 C15 1.313(4) .
C2 C3 1.387(5) .
C2 C7 1.532(5) .
O3 C30 1.415(7) .
O3 C29 1.424(7) .
C3 C4 1.387(6) .
C3 H3 0.9500 .
O4 C32 1.436(9) .
O4 C31 1.455(9) .
O4 C32A 1.588(12) .
C4 C5 1.386(6) .
C4 C11 1.527(6) .
O5 C34 1.393(6) .
O5 C33 1.418(6) .
C5 C6 1.386(6) .
C5 H5 0.9500 .
O6 C36 1.359(6) .
O6 C35 1.418(6) .
C6 H6 0.9500 .
O7 C37 1.433(6) .
O7 C38 1.436(5) .
C7 C8 1.525(6) .
C7 C9 1.525(6) .
C7 C10 1.528(6) .
C8 H8A 0.9800 .
C8 H8B 0.9800 .
C8 H8C 0.9800 .
C9 H9A 0.9800 .
C9 H9B 0.9800 .
C9 H9C 0.9800 .
C10 H10A 0.9800 .
C10 H10B 0.9800 .
C10 H10C 0.9800 .
C11 C14 1.410(9) .
C11 C12A 1.485(16) .
C11 C13 1.492(7) .
C11 C12 1.635(9) .
C11 C14A 1.773(12) .
C12 H12A 0.9800 .
C12 H12B 0.9800 .
C12 H12C 0.9800 .
C13 H13A 0.9800 .
C13 H13B 0.9800 .
C13 H13C 0.9800 .
C14 H14A 0.9800 .
C14 H14B 0.9800 .
C14 H14C 0.9800 .
C15 C20 1.400(6) .
C15 C16 1.424(5) .
C16 C17 1.389(5) .
C16 C21 1.523(5) .
C17 C18 1.392(5) .
C17 H17 0.9500 .
C18 C19 1.376(6) .
C18 C25 1.530(5) .
C19 C20 1.386(6) .
C19 H19 0.9500 .
C20 H20 0.9500 .
C21 C23 1.524(6) .
C21 C24 1.527(6) .
C21 C22 1.533(6) .
C22 H22A 0.9800 .
C22 H22B 0.9800 .
C22 H22C 0.9800 .
C23 H23A 0.9800 .
C23 H23B 0.9800 .
C23 H23C 0.9800 .
C24 H24A 0.9800 .
C24 H24B 0.9800 .
C24 H24C 0.9800 .
C25 C26 1.524(6) .
C25 C27 1.528(6) .
C25 C28 1.532(6) .
C26 H26A 0.9800 .
C26 H26B 0.9800 .
C26 H26C 0.9800 .
C27 H27A 0.9800 .
C27 H27B 0.9800 .
C27 H27C 0.9800 .
C28 H28A 0.9800 .
C28 H28B 0.9800 .
C28 H28C 0.9800 .
C29 H29A 0.9800 .
C29 H29B 0.9800 .
C29 H29C 0.9800 .
C30 C31 1.354(10) .
C30 H30A 0.9900 .
C30 H30B 0.9900 .
C31 H31A 0.9900 .
C31 H31B 0.9900 .
C32 H32A 0.9800 .
C32 H32B 0.9800 .
C32 H32C 0.9800 .
C33 H33A 0.9800 .
C33 H33B 0.9800 .
C33 H33C 0.9800 .
C34 C35 1.386(8) .
C34 H34A 0.9900 .
C34 H34B 0.9900 .
C35 H35A 0.9900 .
C35 H35B 0.9900 .
C36 H36A 0.9800 .
C36 H36B 0.9800 .
C36 H36C 0.9800 .
C37 H37A 0.9800 .
C37 H37B 0.9800 .
C37 H37C 0.9800 .
C38 C38 1.508(10) 7_565
C38 H38A 0.9900 .
C38 H38B 0.9900 .
C12A H12D 0.9800 .
C12A H12E 0.9800 .
C12A H12F 0.9800 .
C14A H14D 0.9800 .
C14A H14E 0.9800 .
C14A H14F 0.9800 .
C32A H32D 0.9800 .
C32A H32E 0.9800 .
C32A H32F 0.9800 .
